data_4120527
loop_
_publ_author_name
'Kulmaczewski, Rafal'
'Olgu\'in, Juan'
'Kitchen, Jonathan A.'
'Feltham, Humphrey L. C.'
'Jameson, Guy N. L.'
'Tallon, Jeffery L.'
'Brooker, Sally'

_publ_section_title
;
 Remarkable Scan Rate Dependence for a Highly Constrained Dinuclear
 Iron(II) Spin Crossover Complex with a Wide Thermal Hysteresis Loop.
;
_journal_issue 3
_journal_name_full 'Journal of the American Chemical Society'
_journal_page_first 878
_journal_page_last 881
_journal_paper_doi 10.1021/ja411563x
_journal_volume 136
_journal_year 2014
_chemical_formula_sum 'C59.5 H74.5 B4 F16 Fe2 N17 O0.5'
_chemical_formula_weight 1494.80
_chemical_name_systematic
; 
 ? 
;
_space_group_IT_number 15
_symmetry_cell_setting monoclinic
_symmetry_space_group_name_Hall '-C 2yc'
_symmetry_space_group_name_H-M 'C 1 2/c 1'
_atom_sites_solution_hydrogens geom
_atom_sites_solution_primary direct
_atom_sites_solution_secondary difmap
_audit_creation_method SHELXL-97
_cell_angle_alpha 90.00
_cell_angle_beta 93.898(8)
_cell_angle_gamma 90.00
_cell_formula_units_Z 4
_cell_length_a 16.422(2)
_cell_length_b 12.2868(16)
_cell_length_c 35.081(5)
_cell_measurement_reflns_used 2202
_cell_measurement_temperature 91(2)
_cell_measurement_theta_max 16.247
_cell_measurement_theta_min 2.328
_cell_volume 7062.1(16)
_computing_structure_refinement 'SHELXL-97 (Sheldrick, 1997)'
_computing_structure_solution 'SHELXS-97 (Sheldrick, 1990)'
_diffrn_ambient_temperature 91(2)
_diffrn_measured_fraction_theta_full 0.995
_diffrn_measured_fraction_theta_max 0.995
_diffrn_measurement_device_type 'Bruker Kappa Apex II area detector'
_diffrn_radiation_monochromator graphite
_diffrn_radiation_source 'fine-focus sealed tube'
_diffrn_radiation_type MoK\a
_diffrn_radiation_wavelength 0.71073
_diffrn_reflns_av_R_equivalents 0.1334
_diffrn_reflns_av_sigmaI/netI 0.1146
_diffrn_reflns_limit_h_max 19
_diffrn_reflns_limit_h_min -15
_diffrn_reflns_limit_k_max 14
_diffrn_reflns_limit_k_min -14
_diffrn_reflns_limit_l_max 41
_diffrn_reflns_limit_l_min -40
_diffrn_reflns_number 37783
_diffrn_reflns_theta_full 24.71
_diffrn_reflns_theta_max 24.71
_diffrn_reflns_theta_min 2.07
_exptl_absorpt_coefficient_mu 0.505
_exptl_absorpt_correction_T_max 0.9801
_exptl_absorpt_correction_T_min 0.5153
_exptl_absorpt_correction_type multi-scan
_exptl_absorpt_process_details 'SCALE (Bruker AXS Inc)'
_exptl_crystal_colour colourless
_exptl_crystal_density_diffrn 1.406
_exptl_crystal_density_method 'not measured'
_exptl_crystal_description block
_exptl_crystal_F_000 3082
_exptl_crystal_size_max 0.32
_exptl_crystal_size_mid 0.16
_exptl_crystal_size_min 0.04
_refine_diff_density_max 0.767
_refine_diff_density_min -0.669
_refine_diff_density_rms 0.114
_refine_ls_extinction_method none
_refine_ls_goodness_of_fit_ref 1.081
_refine_ls_hydrogen_treatment constr
_refine_ls_matrix_type full
_refine_ls_number_parameters 512
_refine_ls_number_reflns 5991
_refine_ls_number_restraints 45
_refine_ls_restrained_S_all 1.083
_refine_ls_R_factor_all 0.1724
_refine_ls_R_factor_gt 0.1128
_refine_ls_shift/su_max 0.000
_refine_ls_shift/su_mean 0.000
_refine_ls_structure_factor_coef Fsqd
_refine_ls_weighting_details 'calc w=1/[\s^2^(Fo^2^)+(0.1043P)^2^+121.9254P] where P=(Fo^2^+2Fc^2^)/3'
_refine_ls_weighting_scheme calc
_refine_ls_wR_factor_gt 0.2793
_refine_ls_wR_factor_ref 0.3093
_reflns_number_gt 3619
_reflns_number_total 5991
_reflns_threshold_expression >2sigma(I)
_cod_data_source_file ja411563x_si_001.cif
_cod_data_source_block jak550
_cod_depositor_comments
;
The following automatic conversions were performed:

'_symmetry_cell_setting' value 'Monoclinic' changed to 'monoclinic'
according to
/usr/data/users/saulius/automatic-downloads/current/ACS/lib/dictionaries/cif_core.dic
dictionary named 'cif_core.dic' version 2.4.2 from 2011-04-26.

Automatic conversion script
Id: cif_fix_values 2281 2013-09-26 08:29:07Z andrius 
;
_cod_original_sg_symbol_H-M C2/c
_cod_original_formula_sum 'C59.50 H74.50 B4 F16 Fe2 N17 O0.50'
_cod_database_code 4120527

loop_
_symmetry_equiv_pos_as_xyz
'x, y, z'
'-x, y, -z+1/2'
'x+1/2, y+1/2, z'
'-x+1/2, y+1/2, -z+1/2'
'-x, -y, -z'
'x, -y, z-1/2'
'-x+1/2, -y+1/2, -z'
'x+1/2, -y+1/2, z-1/2'

loop_
_atom_site_label
_atom_site_type_symbol
_atom_site_fract_x
_atom_site_fract_y
_atom_site_fract_z
_atom_site_U_iso_or_equiv
_atom_site_adp_type
_atom_site_occupancy
_atom_site_symmetry_multiplicity
_atom_site_calc_flag
_atom_site_refinement_flags
_atom_site_disorder_assembly
_atom_site_disorder_group
Fe1 Fe 0.48677(7) 0.32752(10) 0.00138(4) 0.0341(4) Uani 1 1 d . . .
N1 N 0.4286(4) 0.4551(5) 0.0290(2) 0.0284(16) Uani 1 1 d . . .
N2 N 0.5652(4) 0.4324(5) -0.0270(2) 0.0291(16) Uani 1 1 d . . .
N4 N 0.3659(4) 0.5260(5) 0.07667(19) 0.0268(16) Uani 1 1 d . . .
N5 N 0.4079(4) 0.2403(6) 0.0439(2) 0.041(2) Uani 1 1 d . . .
H5 H 0.3677 0.2069 0.0291 0.050 Uiso 1 1 d . . .
N6 N 0.3978(4) 0.3102(5) -0.0459(2) 0.0358(18) Uani 1 1 d . . .
N7 N 0.5503(5) 0.2141(6) -0.0394(2) 0.044(2) Uani 1 1 d . . .
H7 H 0.5830 0.1719 -0.0238 0.050 Uiso 1 1 d . . .
N8 N 0.5708(5) 0.2842(6) 0.0481(2) 0.043(2) Uani 1 1 d . . .
C3 C 0.6022(5) 0.3906(6) -0.0557(2) 0.031(2) Uani 1 1 d . . .
C5 C 0.3858(5) 0.4308(6) 0.0586(2) 0.0268(19) Uani 1 1 d . . .
C6 C 0.3694(6) 0.3171(7) 0.0697(3) 0.038(2) Uani 1 1 d . . .
H6A H 0.3913 0.3045 0.0963 0.045 Uiso 1 1 calc R . .
H6B H 0.3098 0.3043 0.0684 0.045 Uiso 1 1 calc R . .
C7 C 0.4629(6) 0.1615(8) 0.0643(3) 0.052(3) Uani 1 1 d . . .
H7A H 0.4707 0.0973 0.0478 0.062 Uiso 1 1 calc R . .
H7B H 0.4386 0.1365 0.0878 0.062 Uiso 1 1 calc R . .
C8 C 0.5437(5) 0.2156(7) 0.0743(3) 0.039(2) Uani 1 1 d . . .
C9 C 0.5900(7) 0.1912(8) 0.1066(3) 0.054(3) Uani 1 1 d . . .
H9 H 0.5708 0.1415 0.1247 0.065 Uiso 1 1 calc R . .
C10 C 0.6653(7) 0.2395(9) 0.1128(3) 0.063(3) Uani 1 1 d . . .
H10 H 0.6983 0.2229 0.1354 0.075 Uiso 1 1 calc R . .
C11 C 0.6933(6) 0.3119(8) 0.0866(3) 0.048(3) Uani 1 1 d . . .
H11 H 0.7448 0.3465 0.0912 0.057 Uiso 1 1 calc R . .
C12 C 0.6453(5) 0.3329(8) 0.0539(3) 0.043(2) Uani 1 1 d . . .
H12 H 0.6640 0.3813 0.0353 0.051 Uiso 1 1 calc R . .
C13 C 0.6143(6) 0.2728(7) -0.0591(3) 0.044(3) Uani 1 1 d . . .
H13A H 0.6689 0.2526 -0.0475 0.053 Uiso 1 1 calc R . .
H13B H 0.6116 0.2518 -0.0864 0.053 Uiso 1 1 calc R . .
C14 C 0.4856(7) 0.1641(8) -0.0653(3) 0.063(3) Uani 1 1 d . . .
H14A H 0.4625 0.1003 -0.0526 0.076 Uiso 1 1 calc R . .
H14B H 0.5096 0.1385 -0.0888 0.076 Uiso 1 1 calc R . .
C15 C 0.4182(6) 0.2448(8) -0.0758(3) 0.053(3) Uani 1 1 d . . .
C16 C 0.3741(8) 0.2458(10) -0.1114(3) 0.066(3) Uani 1 1 d . . .
H16 H 0.3903 0.2007 -0.1316 0.079 Uiso 1 1 calc R . .
C17 C 0.3071(8) 0.3129(12) -0.1169(4) 0.073(4) Uani 1 1 d . . .
H17 H 0.2767 0.3139 -0.1409 0.088 Uiso 1 1 calc R . .
C18 C 0.2840(7) 0.3791(10) -0.0875(3) 0.059(3) Uani 1 1 d . . .
H18 H 0.2372 0.4245 -0.0906 0.071 Uiso 1 1 calc R . .
C19 C 0.3325(6) 0.3762(8) -0.0530(3) 0.046(3) Uani 1 1 d . . .
H19 H 0.3185 0.4240 -0.0332 0.055 Uiso 1 1 calc R . .
C20 C 0.3278(5) 0.5340(7) 0.1120(2) 0.0295(19) Uani 1 1 d . . .
C21 C 0.3668(5) 0.5909(8) 0.1418(3) 0.040(2) Uani 1 1 d . . .
H21 H 0.4183 0.6240 0.1389 0.049 Uiso 1 1 calc R . .
C22 C 0.3292(6) 0.5990(8) 0.1765(3) 0.041(2) Uani 1 1 d . . .
H22 H 0.3550 0.6403 0.1968 0.049 Uiso 1 1 calc R . .
C23 C 0.2562(5) 0.5491(7) 0.1820(2) 0.034(2) Uani 1 1 d . . .
C24 C 0.2189(6) 0.4912(7) 0.1515(2) 0.038(2) Uani 1 1 d . . .
H24 H 0.1688 0.4547 0.1547 0.046 Uiso 1 1 calc R . .
C25 C 0.2538(5) 0.4856(7) 0.1160(2) 0.032(2) Uani 1 1 d . . .
H25 H 0.2263 0.4486 0.0951 0.039 Uiso 1 1 calc R . .
C26 C 0.2159(6) 0.5505(8) 0.2197(3) 0.048(3) Uani 1 1 d . . .
C27 C 0.2606(8) 0.6293(12) 0.2482(3) 0.079(4) Uani 1 1 d . . .
H27A H 0.3150 0.6004 0.2557 0.095 Uiso 1 1 calc R . .
H27B H 0.2294 0.6370 0.2708 0.095 Uiso 1 1 calc R . .
H27C H 0.2660 0.7005 0.2360 0.095 Uiso 1 1 calc R . .
C28 C 0.1286(7) 0.5934(12) 0.2144(3) 0.074(4) Uani 1 1 d . . .
H28A H 0.1291 0.6663 0.2030 0.089 Uiso 1 1 calc R . .
H28B H 0.1049 0.5970 0.2392 0.089 Uiso 1 1 calc R . .
H28C H 0.0960 0.5445 0.1974 0.089 Uiso 1 1 calc R . .
C29 C 0.2178(8) 0.4376(9) 0.2366(3) 0.069(4) Uani 1 1 d . . .
H29A H 0.1885 0.3874 0.2188 0.083 Uiso 1 1 calc R . .
H29B H 0.1915 0.4385 0.2609 0.083 Uiso 1 1 calc R . .
H29C H 0.2745 0.4137 0.2411 0.083 Uiso 1 1 calc R . .
N100 N 0.5316(6) 0.4752(9) 0.1145(3) 0.072(3) Uani 1 1 d D . .
C100 C 0.5801(7) 0.4674(10) 0.1402(4) 0.064(3) Uani 1 1 d D . .
C101 C 0.6423(10) 0.4576(12) 0.1707(4) 0.101(5) Uani 1 1 d D . .
H10A H 0.6952 0.4779 0.1614 0.121 Uiso 1 1 calc R . .
H10B H 0.6446 0.3822 0.1798 0.121 Uiso 1 1 calc R . .
H10C H 0.6296 0.5060 0.1917 0.121 Uiso 1 1 calc R . .
N300 N -0.0495(15) 0.194(2) 0.3006(7) 0.096(7) Uiso 0.50 1 d PD A -1
C300 C -0.0235(18) 0.255(2) 0.2785(8) 0.089(9) Uiso 0.50 1 d PD A -1
C301 C 0.010(2) 0.337(2) 0.2555(9) 0.024(7) Uiso 0.25 1 d PD A -1
H30A H 0.0143 0.3093 0.2296 0.029 Uiso 0.25 1 calc PR A -1
H30B H 0.0641 0.3577 0.2666 0.029 Uiso 0.25 1 calc PR A -1
H30C H -0.0260 0.4010 0.2546 0.029 Uiso 0.25 1 calc PR A -1
O200 O 0.0000 0.8111(15) 0.2500 0.052(5) Uani 0.50 2 d SP . .
C200 C -0.0414(14) 0.863(2) 0.2203(6) 0.071(7) Uani 0.50 1 d P . .
H20A H -0.0035 0.9156 0.2096 0.086 Uiso 0.50 1 calc PR . .
H20B H -0.0856 0.9058 0.2309 0.086 Uiso 0.50 1 calc PR . .
C201 C -0.0769(12) 0.8001(15) 0.1895(5) 0.043(5) Uani 0.50 1 d P . .
H20C H -0.0691 0.7225 0.1951 0.051 Uiso 0.50 1 calc PR . .
H20D H -0.0506 0.8183 0.1660 0.051 Uiso 0.50 1 calc PR . .
H20E H -0.1354 0.8162 0.1860 0.051 Uiso 0.50 1 calc PR . .
B11 B 0.6789(5) 0.0077(8) 0.0070(3) 0.032(2) Uani 1 1 d D . .
F11 F 0.7322(4) 0.0840(5) 0.0201(2) 0.090(3) Uani 1 1 d D . .
F12 F 0.7041(3) -0.0937(4) 0.01953(17) 0.0543(16) Uani 1 1 d D . .
F13 F 0.6802(5) 0.0160(7) -0.03290(19) 0.095(3) Uani 1 1 d D . .
F14 F 0.6025(4) 0.0318(5) 0.0167(2) 0.078(2) Uani 1 1 d D . .
B21 B 0.4229(18) -0.0607(19) 0.1553(7) 0.081(17) Uani 0.40 1 d PDU B 1
F21 F 0.4866(18) -0.009(2) 0.1427(8) 0.112(14) Uani 0.40 1 d PD B 1
F22 F 0.3584(17) -0.050(4) 0.1295(7) 0.26(4) Uani 0.40 1 d PD B 1
F23 F 0.4004(11) -0.0143(16) 0.1889(4) 0.076(5) Uani 0.40 1 d PD B 1
F24 F 0.445(2) -0.1649(15) 0.1594(6) 0.160(14) Uani 0.40 1 d PD B 1
B22 B 0.3935(11) -0.0421(16) 0.1519(5) 0.055(7) Uani 0.60 1 d PDU C 2
F25 F 0.3583(10) 0.0520(15) 0.1601(7) 0.182(11) Uani 0.60 1 d PD C 2
F26 F 0.3691(8) -0.0585(12) 0.1145(4) 0.073(4) Uani 0.60 1 d PD C 2
F27 F 0.4776(7) -0.0341(18) 0.1534(6) 0.096(7) Uani 0.60 1 d PD C 2
F28 F 0.3632(13) -0.1266(15) 0.1706(6) 0.158(8) Uani 0.60 1 d PD C 2

loop_
_atom_site_aniso_label
_atom_site_aniso_U_11
_atom_site_aniso_U_22
_atom_site_aniso_U_33
_atom_site_aniso_U_23
_atom_site_aniso_U_13
_atom_site_aniso_U_12
Fe1 0.0359(7) 0.0230(6) 0.0458(8) 0.0026(6) 0.0191(6) 0.0045(6)
N1 0.025(4) 0.022(4) 0.040(4) 0.005(3) 0.015(3) -0.001(3)
N2 0.029(4) 0.017(4) 0.043(4) 0.003(3) 0.016(3) 0.008(3)
N4 0.024(4) 0.023(4) 0.035(4) 0.003(3) 0.015(3) 0.001(3)
N5 0.039(4) 0.020(4) 0.066(6) 0.007(4) 0.020(4) 0.012(3)
N6 0.041(4) 0.023(4) 0.046(5) -0.004(3) 0.020(4) -0.009(3)
N7 0.051(5) 0.027(4) 0.057(5) 0.004(4) 0.021(4) 0.004(4)
N8 0.043(5) 0.026(4) 0.063(6) 0.012(4) 0.024(4) 0.008(3)
C3 0.035(5) 0.020(5) 0.040(5) -0.007(4) 0.007(4) 0.006(4)
C5 0.025(4) 0.018(4) 0.038(5) 0.002(4) 0.004(4) 0.006(3)
C6 0.047(5) 0.029(5) 0.039(5) 0.009(4) 0.015(4) 0.003(4)
C7 0.045(6) 0.031(5) 0.083(8) 0.026(5) 0.028(5) 0.010(4)
C8 0.039(5) 0.033(5) 0.049(6) 0.009(4) 0.018(5) 0.022(4)
C9 0.052(7) 0.043(6) 0.069(8) 0.009(5) 0.014(6) 0.016(5)
C10 0.065(8) 0.062(8) 0.060(7) 0.002(6) 0.004(6) 0.033(6)
C11 0.038(5) 0.047(6) 0.061(7) -0.004(5) 0.021(5) 0.016(5)
C12 0.031(5) 0.033(5) 0.065(7) -0.006(5) 0.010(5) 0.015(4)
C13 0.045(6) 0.020(5) 0.071(7) -0.002(5) 0.034(5) 0.004(4)
C14 0.074(8) 0.035(6) 0.086(8) -0.012(6) 0.048(7) -0.026(6)
C15 0.054(6) 0.034(6) 0.074(8) -0.010(5) 0.030(6) -0.018(5)
C16 0.089(10) 0.062(8) 0.048(7) -0.024(6) 0.014(7) -0.033(7)
C17 0.073(9) 0.090(10) 0.058(8) 0.002(7) 0.008(7) -0.041(8)
C18 0.050(7) 0.076(8) 0.051(7) -0.003(6) 0.008(5) -0.026(6)
C19 0.038(6) 0.045(6) 0.057(7) -0.006(5) 0.018(5) -0.015(5)
C20 0.026(4) 0.026(4) 0.038(5) 0.007(4) 0.007(4) 0.006(4)
C21 0.035(5) 0.042(6) 0.044(6) 0.001(5) 0.006(4) -0.005(4)
C22 0.055(6) 0.041(6) 0.027(5) -0.010(4) 0.005(4) 0.004(5)
C23 0.043(5) 0.036(5) 0.024(5) 0.005(4) 0.008(4) 0.002(4)
C24 0.046(6) 0.035(5) 0.036(5) 0.002(4) 0.023(4) -0.002(4)
C25 0.036(5) 0.027(5) 0.035(5) 0.002(4) 0.006(4) -0.001(4)
C26 0.060(7) 0.051(6) 0.036(6) -0.002(5) 0.020(5) -0.006(5)
C27 0.098(10) 0.101(10) 0.043(7) -0.018(7) 0.031(7) -0.016(8)
C28 0.067(8) 0.111(11) 0.048(7) 0.011(7) 0.026(6) 0.029(7)
C29 0.106(10) 0.062(8) 0.045(7) 0.012(6) 0.037(7) 0.006(7)
N100 0.043(6) 0.091(8) 0.082(8) -0.007(6) 0.009(5) 0.004(5)
C100 0.052(7) 0.068(8) 0.071(9) -0.001(7) 0.004(6) 0.004(6)
C101 0.135(14) 0.084(10) 0.080(10) -0.016(8) -0.017(10) 0.000(10)
O200 0.051(12) 0.037(11) 0.068(14) 0.000 0.001(10) 0.000
C200 0.058(14) 0.11(2) 0.051(15) 0.028(15) 0.024(12) 0.017(14)
C201 0.059(13) 0.040(11) 0.029(10) 0.016(9) 0.002(9) 0.008(9)
B11 0.018(5) 0.041(6) 0.039(6) -0.001(5) 0.007(4) 0.006(4)
F11 0.061(4) 0.045(4) 0.159(7) 0.019(4) -0.026(4) -0.018(3)
F12 0.058(4) 0.025(3) 0.083(4) 0.008(3) 0.024(3) 0.006(2)
F13 0.094(6) 0.130(7) 0.059(4) -0.002(4) -0.005(4) 0.047(5)
F14 0.059(4) 0.040(3) 0.143(6) 0.030(4) 0.062(4) 0.014(3)
B21 0.07(3) 0.09(2) 0.09(2) 0.008(19) 0.02(2) -0.02(2)
F21 0.20(3) 0.069(14) 0.077(18) -0.007(12) 0.061(17) -0.083(17)
F22 0.075(19) 0.65(10) 0.07(2) -0.12(4) 0.021(17) 0.00(3)
F23 0.084(13) 0.104(15) 0.043(10) -0.019(10) 0.037(9) 0.009(11)
F24 0.35(5) 0.051(13) 0.089(17) -0.014(12) 0.06(2) 0.01(2)
B22 0.029(11) 0.096(17) 0.039(13) 0.014(12) 0.006(9) 0.001(12)
F25 0.104(13) 0.180(19) 0.26(3) -0.17(2) -0.023(14) 0.042(13)
F26 0.065(8) 0.113(10) 0.042(8) -0.035(7) 0.004(6) 0.030(7)
F27 0.033(8) 0.17(2) 0.085(13) 0.001(12) -0.001(7) -0.023(9)
F28 0.19(2) 0.123(16) 0.163(19) 0.041(14) 0.063(16) 0.008(15)

loop_
_atom_type_symbol
_atom_type_description
_atom_type_scat_dispersion_real
_atom_type_scat_dispersion_imag
_atom_type_scat_source
C C 0.0033 0.0016 'International Tables Vol C Tables 4.2.6.8 and 6.1.1.4'
H H 0.0000 0.0000 'International Tables Vol C Tables 4.2.6.8 and 6.1.1.4'
B B 0.0013 0.0007 'International Tables Vol C Tables 4.2.6.8 and 6.1.1.4'
N N 0.0061 0.0033 'International Tables Vol C Tables 4.2.6.8 and 6.1.1.4'
F F 0.0171 0.0103 'International Tables Vol C Tables 4.2.6.8 and 6.1.1.4'
Fe Fe 0.3463 0.8444 'International Tables Vol C Tables 4.2.6.8 and 6.1.1.4'
O O 0.0106 0.0060 'International Tables Vol C Tables 4.2.6.8 and 6.1.1.4'

loop_
_geom_angle_atom_site_label_1
_geom_angle_atom_site_label_2
_geom_angle_atom_site_label_3
_geom_angle
_geom_angle_site_symmetry_1
_geom_angle_site_symmetry_3
_geom_angle_publ_flag
N1 Fe1 N2 94.2(2) . . y
N1 Fe1 N8 97.0(3) . . y
N2 Fe1 N8 97.5(3) . . y
N1 Fe1 N6 97.1(3) . . y
N2 Fe1 N6 95.7(3) . . y
N8 Fe1 N6 159.9(3) . . y
N1 Fe1 N7 167.8(3) . . y
N2 Fe1 N7 76.1(2) . . y
N8 Fe1 N7 91.7(3) . . y
N6 Fe1 N7 76.8(3) . . y
N1 Fe1 N5 75.9(2) . . y
N2 Fe1 N5 166.8(3) . . y
N8 Fe1 N5 75.5(3) . . y
N6 Fe1 N5 94.1(3) . . y
N7 Fe1 N5 114.8(3) . . y
C5 N1 N2 107.9(6) . 5_665 ?
C5 N1 Fe1 118.2(5) . . ?
N2 N1 Fe1 133.0(5) 5_665 . ?
C3 N2 N1 108.2(6) . 5_665 ?
C3 N2 Fe1 116.7(5) . . ?
N1 N2 Fe1 132.7(5) 5_665 . ?
C5 N4 C3 105.8(6) . 5_665 ?
C5 N4 C20 126.0(7) . . ?
C3 N4 C20 127.9(7) 5_665 . ?
C7 N5 C6 113.3(8) . . ?
C7 N5 Fe1 105.4(5) . . ?
C6 N5 Fe1 112.4(5) . . ?
C7 N5 H5 112.2 . . ?
C6 N5 H5 108.3 . . ?
Fe1 N5 H5 104.8 . . ?
C19 N6 C15 116.1(9) . . ?
C19 N6 Fe1 124.9(6) . . ?
C15 N6 Fe1 117.2(7) . . ?
C13 N7 C14 114.7(8) . . ?
C13 N7 Fe1 111.2(5) . . ?
C14 N7 Fe1 107.2(6) . . ?
C13 N7 H7 98.6 . . ?
C14 N7 H7 120.3 . . ?
Fe1 N7 H7 104.4 . . ?
C8 N8 C12 120.6(9) . . ?
C8 N8 Fe1 116.9(6) . . ?
C12 N8 Fe1 122.1(6) . . ?
N2 C3 N4 109.2(7) . 5_665 ?
N2 C3 C13 121.3(8) . . ?
N4 C3 C13 128.9(7) 5_665 . ?
N1 C5 N4 108.9(7) . . ?
N1 C5 C6 122.3(7) . . ?
N4 C5 C6 128.7(7) . . ?
N5 C6 C5 110.4(7) . . ?
N5 C6 H6A 109.6 . . ?
C5 C6 H6A 109.6 . . ?
N5 C6 H6B 109.6 . . ?
C5 C6 H6B 109.6 . . ?
H6A C6 H6B 108.1 . . ?
N5 C7 C8 109.0(7) . . ?
N5 C7 H7A 109.9 . . ?
C8 C7 H7A 109.9 . . ?
N5 C7 H7B 109.9 . . ?
C8 C7 H7B 109.9 . . ?
H7A C7 H7B 108.3 . . ?
N8 C8 C9 121.1(9) . . ?
N8 C8 C7 116.5(9) . . ?
C9 C8 C7 122.3(9) . . ?
C8 C9 C10 119.0(10) . . ?
C8 C9 H9 120.5 . . ?
C10 C9 H9 120.5 . . ?
C9 C10 C11 120.6(11) . . ?
C9 C10 H10 119.7 . . ?
C11 C10 H10 119.7 . . ?
C12 C11 C10 118.7(10) . . ?
C12 C11 H11 120.7 . . ?
C10 C11 H11 120.7 . . ?
N8 C12 C11 120.0(10) . . ?
N8 C12 H12 120.0 . . ?
C11 C12 H12 120.0 . . ?
C3 C13 N7 109.7(7) . . ?
C3 C13 H13A 109.7 . . ?
N7 C13 H13A 109.7 . . ?
C3 C13 H13B 109.7 . . ?
N7 C13 H13B 109.7 . . ?
H13A C13 H13B 108.2 . . ?
N7 C14 C15 111.1(8) . . ?
N7 C14 H14A 109.4 . . ?
C15 C14 H14A 109.4 . . ?
N7 C14 H14B 109.4 . . ?
C15 C14 H14B 109.4 . . ?
H14A C14 H14B 108.0 . . ?
N6 C15 C16 122.4(11) . . ?
N6 C15 C14 114.1(10) . . ?
C16 C15 C14 123.2(10) . . ?
C17 C16 C15 119.3(11) . . ?
C17 C16 H16 120.4 . . ?
C15 C16 H16 120.4 . . ?
C16 C17 C18 120.2(12) . . ?
C16 C17 H17 119.9 . . ?
C18 C17 H17 119.9 . . ?
C17 C18 C19 117.3(12) . . ?
C17 C18 H18 121.4 . . ?
C19 C18 H18 121.4 . . ?
N6 C19 C18 124.7(10) . . ?
N6 C19 H19 117.6 . . ?
C18 C19 H19 117.6 . . ?
C25 C20 C21 120.7(8) . . ?
C25 C20 N4 120.3(8) . . ?
C21 C20 N4 119.0(7) . . ?
C20 C21 C22 118.9(8) . . ?
C20 C21 H21 120.5 . . ?
C22 C21 H21 120.5 . . ?
C23 C22 C21 122.0(9) . . ?
C23 C22 H22 119.0 . . ?
C21 C22 H22 119.0 . . ?
C22 C23 C24 117.7(8) . . ?
C22 C23 C26 123.6(8) . . ?
C24 C23 C26 118.7(8) . . ?
C23 C24 C25 121.4(8) . . ?
C23 C24 H24 119.3 . . ?
C25 C24 H24 119.3 . . ?
C20 C25 C24 119.3(8) . . ?
C20 C25 H25 120.4 . . ?
C24 C25 H25 120.4 . . ?
C29 C26 C23 109.5(8) . . ?
C29 C26 C28 111.1(10) . . ?
C23 C26 C28 111.0(8) . . ?
C29 C26 C27 109.1(10) . . ?
C23 C26 C27 110.8(8) . . ?
C28 C26 C27 105.3(10) . . ?
C26 C27 H27A 109.5 . . ?
C26 C27 H27B 109.5 . . ?
H27A C27 H27B 109.5 . . ?
C26 C27 H27C 109.5 . . ?
H27A C27 H27C 109.5 . . ?
H27B C27 H27C 109.5 . . ?
C26 C28 H28A 109.5 . . ?
C26 C28 H28B 109.5 . . ?
H28A C28 H28B 109.5 . . ?
C26 C28 H28C 109.5 . . ?
H28A C28 H28C 109.5 . . ?
H28B C28 H28C 109.5 . . ?
C26 C29 H29A 109.5 . . ?
C26 C29 H29B 109.5 . . ?
H29A C29 H29B 109.5 . . ?
C26 C29 H29C 109.5 . . ?
H29A C29 H29C 109.5 . . ?
H29B C29 H29C 109.5 . . ?
N100 C100 C101 177.7(14) . . ?
C100 C101 H10A 109.5 . . ?
C100 C101 H10B 109.5 . . ?
H10A C101 H10B 109.5 . . ?
C100 C101 H10C 109.5 . . ?
H10A C101 H10C 109.5 . . ?
H10B C101 H10C 109.5 . . ?
N300 C300 C301 173(3) . . ?
C200 O200 C200 124(3) 2 . ?
O200 C200 C201 119(2) . . ?
O200 C200 H20A 107.6 . . ?
C201 C200 H20A 107.6 . . ?
O200 C200 H20B 107.6 . . ?
C201 C200 H20B 107.6 . . ?
H20A C200 H20B 107.0 . . ?
C200 C201 H20C 109.5 . . ?
C200 C201 H20D 109.5 . . ?
H20C C201 H20D 109.5 . . ?
C200 C201 H20E 109.5 . . ?
H20C C201 H20E 109.5 . . ?
H20D C201 H20E 109.5 . . ?
F11 B11 F14 110.8(8) . . ?
F11 B11 F12 110.5(7) . . ?
F14 B11 F12 112.5(7) . . ?
F11 B11 F13 103.7(8) . . ?
F14 B11 F13 108.0(8) . . ?
F12 B11 F13 111.1(8) . . ?
F21 B21 F24 107(2) . . ?
F21 B21 F22 109(2) . . ?
F24 B21 F22 111(2) . . ?
F21 B21 F23 110(2) . . ?
F24 B21 F23 113(2) . . ?
F22 B21 F23 107(2) . . ?
F25 B22 F28 112.6(18) . . ?
F25 B22 F26 103.5(15) . . ?
F28 B22 F26 105.1(16) . . ?
F25 B22 F27 112.2(16) . . ?
F28 B22 F27 116.1(18) . . ?
F26 B22 F27 106.0(15) . . ?

loop_
_geom_bond_atom_site_label_1
_geom_bond_atom_site_label_2
_geom_bond_distance
_geom_bond_site_symmetry_2
_geom_bond_publ_flag
Fe1 N1 2.105(7) . y
Fe1 N2 2.119(6) . y
Fe1 N8 2.138(8) . y
Fe1 N6 2.146(8) . y
Fe1 N7 2.297(8) . y
Fe1 N5 2.306(7) . y
N1 C5 1.326(10) . ?
N1 N2 1.389(9) 5_665 ?
N2 C3 1.313(10) . ?
N2 N1 1.389(9) 5_665 ?
N4 C5 1.382(10) . ?
N4 C3 1.385(10) 5_665 ?
N4 C20 1.428(10) . ?
N5 C7 1.474(11) . ?
N5 C6 1.477(11) . ?
N5 H5 0.9097 . ?
N6 C19 1.355(12) . ?
N6 C15 1.378(12) . ?
N7 C13 1.483(11) . ?
N7 C14 1.484(14) . ?
N7 H7 0.9031 . ?
N8 C8 1.344(11) . ?
N8 C12 1.365(12) . ?
C3 N4 1.385(10) 5_665 ?
C3 C13 1.468(11) . ?
C5 C6 1.480(11) . ?
C6 H6A 0.9900 . ?
C6 H6B 0.9900 . ?
C7 C8 1.504(14) . ?
C7 H7A 0.9900 . ?
C7 H7B 0.9900 . ?
C8 C9 1.355(14) . ?
C9 C10 1.375(16) . ?
C9 H9 0.9500 . ?
C10 C11 1.379(15) . ?
C10 H10 0.9500 . ?
C11 C12 1.372(14) . ?
C11 H11 0.9500 . ?
C12 H12 0.9500 . ?
C13 H13A 0.9900 . ?
C13 H13B 0.9900 . ?
C14 C15 1.512(16) . ?
C14 H14A 0.9900 . ?
C14 H14B 0.9900 . ?
C15 C16 1.402(16) . ?
C16 C17 1.378(18) . ?
C16 H16 0.9500 . ?
C17 C18 1.386(17) . ?
C17 H17 0.9500 . ?
C18 C19 1.404(14) . ?
C18 H18 0.9500 . ?
C19 H19 0.9500 . ?
C20 C25 1.370(11) . ?
C20 C21 1.378(12) . ?
C21 C22 1.407(13) . ?
C21 H21 0.9500 . ?
C22 C23 1.371(13) . ?
C22 H22 0.9500 . ?
C23 C24 1.392(13) . ?
C23 C26 1.520(12) . ?
C24 C25 1.406(12) . ?
C24 H24 0.9500 . ?
C25 H25 0.9500 . ?
C26 C29 1.508(14) . ?
C26 C28 1.526(15) . ?
C26 C27 1.541(15) . ?
C27 H27A 0.9800 . ?
C27 H27B 0.9800 . ?
C27 H27C 0.9800 . ?
C28 H28A 0.9800 . ?
C28 H28B 0.9800 . ?
C28 H28C 0.9800 . ?
C29 H29A 0.9800 . ?
C29 H29B 0.9800 . ?
C29 H29C 0.9800 . ?
N100 C100 1.166(14) . ?
C100 C101 1.433(17) . ?
C101 H10A 0.9800 . ?
C101 H10B 0.9800 . ?
C101 H10C 0.9800 . ?
N300 C300 1.174(19) . ?
C300 C301 1.43(2) . ?
C301 H30A 0.9800 . ?
C301 H30B 0.9800 . ?
C301 H30C 0.9800 . ?
O200 C200 1.36(2) 2 ?
O200 C200 1.36(2) . ?
C200 C201 1.42(3) . ?
C200 H20A 0.9900 . ?
C200 H20B 0.9900 . ?
C201 H20C 0.9800 . ?
C201 H20D 0.9800 . ?
C201 H20E 0.9800 . ?
B11 F11 1.342(11) . ?
B11 F14 1.355(10) . ?
B11 F12 1.375(10) . ?
B11 F13 1.406(11) . ?
B21 F21 1.33(2) . ?
B21 F24 1.335(19) . ?
B21 F22 1.35(2) . ?
B21 F23 1.38(2) . ?
B22 F25 1.333(18) . ?
B22 F28 1.342(17) . ?
B22 F26 1.359(18) . ?
B22 F27 1.382(18) . ?

loop_
_geom_hbond_atom_site_label_D
_geom_hbond_atom_site_label_H
_geom_hbond_atom_site_label_A
_geom_hbond_distance_DH
_geom_hbond_distance_HA
_geom_hbond_distance_DA
_geom_hbond_angle_DHA
_geom_hbond_site_symmetry_A
N5 H5 F12 0.91 2.44 3.320(10) 162.5 5_655
N7 H7 F14 0.90 2.24 3.064(10) 151.4 .
N7 H7 F13 0.90 2.53 3.235(10) 135.5 .
